data_7114950
loop_
_publ_author_name
'Shieh, Minghuey'
'Ho, Li-Fang'
'Jang, Li-Fing'
'Ueng, Chuen-Her'
'Peng, Shie-Ming'
'Liu, Yi-Huang'

_publ_section_title
;
 First selenium-capped carbonyltrichromium complex
 [Se2Cr3(CO)10]2&#x2212;: a novel Cr3 ring cluster
;
_journal_issue 11
_journal_name_full 'Chemical Communications'
_journal_page_first 1014
_journal_paper_doi 10.1039/b101283p
_journal_year 2001
_chemical_formula_sum 'C26 H40 Cr2 Mo N2 O10 Se2'
_chemical_formula_weight 898.46
_chemical_name_systematic
; 
? 
;
_space_group_IT_number 52
_symmetry_cell_setting orthorhombic
_symmetry_space_group_name_Hall '-P 2a 2bc'
_symmetry_space_group_name_H-M 'P n n a'
_atom_sites_solution_hydrogens geom
_atom_sites_solution_primary direct
_atom_sites_solution_secondary difmap
_audit_creation_method SHELXL
_cell_angle_alpha 90.00
_cell_angle_beta 90.00
_cell_angle_gamma 90.00
_cell_formula_units_Z 4
_cell_length_a 24.8153(3)
_cell_length_b 16.0695(3)
_cell_length_c 8.6204(2)
_cell_measurement_reflns_used 7630
_cell_measurement_temperature 295(2)
_cell_volume 3437.55(11)
_computing_cell_refinement 'Siemens SAINT'
_computing_data_collection 'Siemens SMART'
_computing_data_reduction 'Siemens SAINT'
_computing_molecular_graphics 'Siemens SHELXTL'
_computing_publication_material 'Siemens SHELXTL'
_computing_structure_refinement 'SHELXL-93 (Sheldrick, 1993)'
_computing_structure_solution 'SHELXS-86 (Sheldrick, 1990)'
_diffrn_ambient_temperature 295(2)
_diffrn_measurement_device 'Siemens SMART CCD'
_diffrn_measurement_method '\w scans'
_diffrn_radiation_monochromator graphite
_diffrn_radiation_source 'fine-focus sealed tube'
_diffrn_radiation_type MoK\a
_diffrn_radiation_wavelength 0.71073
_diffrn_reflns_av_R_equivalents 0.0406
_diffrn_reflns_av_sigmaI/netI 0.0269
_diffrn_reflns_limit_h_max 31
_diffrn_reflns_limit_h_min -32
_diffrn_reflns_limit_k_max 21
_diffrn_reflns_limit_k_min -11
_diffrn_reflns_limit_l_max 11
_diffrn_reflns_limit_l_min -11
_diffrn_reflns_number 22975
_diffrn_reflns_theta_max 27.50
_diffrn_reflns_theta_min 1.64
_exptl_absorpt_coefficient_mu 3.150
_exptl_absorpt_correction_T_max 0.634
_exptl_absorpt_correction_T_min 0.569
_exptl_absorpt_correction_type 'used sadabs'
_exptl_crystal_colour 'dark red'
_exptl_crystal_density_diffrn 1.736
_exptl_crystal_density_meas ?
_exptl_crystal_F_000 1792
_exptl_crystal_size_max 0.25
_exptl_crystal_size_mid 0.20
_exptl_crystal_size_min 0.15
_refine_diff_density_max 0.819
_refine_diff_density_min -2.142
_refine_diff_density_rms 0.123
_refine_ls_extinction_coef 0.00016(14)
_refine_ls_extinction_expression Fc^*^=kFc[1+0.001xFc^2^\l^3^/sin(2\q)]^-1/4^
_refine_ls_extinction_method SHELXL
_refine_ls_goodness_of_fit_all 1.098
_refine_ls_goodness_of_fit_obs 1.167
_refine_ls_matrix_type full
_refine_ls_number_parameters 197
_refine_ls_number_reflns 3626
_refine_ls_number_restraints 0
_refine_ls_restrained_S_all 1.142
_refine_ls_restrained_S_obs 1.167
_refine_ls_R_factor_all 0.0774
_refine_ls_R_factor_obs 0.0495
_refine_ls_shift/esd_max -0.001
_refine_ls_shift/esd_mean 0.000
_refine_ls_structure_factor_coef Fsqd
_refine_ls_weighting_details 'w=1/[\s^2^(Fo^2^)+(0.0736P)^2^+10.4733P] where P=(Fo^2^+2Fc^2^)/3'
_refine_ls_weighting_scheme calc
_refine_ls_wR_factor_all 0.1697
_refine_ls_wR_factor_obs 0.1442
_reflns_number_observed 2780
_reflns_number_total 3957
_reflns_observed_criterion >2sigma(I)
_cod_data_source_file b101283p.txt
_cod_data_source_block Complex_2
_cod_depositor_comments
;
The following automatic conversions were performed:

'_symmetry_cell_setting' value 'Orthorhombic' changed to
'orthorhombic' according to
/usr/data/users/saulius/automatic-downloads/retrospective/RSC/lib/dictionaries/cif_core.dic
dictionary named 'cif_core.dic' version 2.4.2 from 2011-04-26.

Automatic conversion script
Id: cif_fix_values 2281 2013-09-26 08:29:07Z andrius 

The following automatic conversions were performed:

'_exptl_crystal_density_meas' value 'not_measured' was changed to '?'
- the value is perceived as not measured.

Automatic conversion script
Id: cif_fix_values 3008 2015-01-20 13:52:24Z robertas 

The following automatic conversions were performed:

'_refine_ls_weighting_scheme' value 'calc
w=1/[\s^2^(Fo^2^)+(0.0736P)^2^+10.4733P] where P=(Fo^2^+2Fc^2^)/3'
was changed to 'calc'. New tag '_refine_ls_weighting_details' was
created. The value of the new tag was set to
'w=1/[\s^2^(Fo^2^)+(0.0736P)^2^+10.4733P] where P=(Fo^2^+2Fc^2^)/3'.

Automatic conversion script
Id: cif_fix_values 3143 2015-03-26 13:38:13Z robertas 
;
_cod_original_sg_symbol_H-M Pnna
_cod_database_code 7114950

loop_
_symmetry_equiv_pos_as_xyz
'x, y, z'
'-x+1/2, -y, z'
'-x+1/2, y+1/2, -z+1/2'
'x, -y+1/2, -z+1/2'
'-x, -y, -z'
'x-1/2, y, -z'
'x-1/2, -y-1/2, z-1/2'
'-x, y-1/2, z-1/2'

loop_
_atom_site_aniso_label
_atom_site_aniso_U_11
_atom_site_aniso_U_22
_atom_site_aniso_U_33
_atom_site_aniso_U_23
_atom_site_aniso_U_13
_atom_site_aniso_U_12
Se1 0.0311(3) 0.0389(3) 0.0340(3) -0.0015(2) -0.0014(2) 0.0010(2)
Mo1 0.0321(3) 0.0393(4) 0.0468(4) -0.0001(3) 0.000 0.000
Cr1 0.0285(4) 0.0275(4) 0.0348(4) -0.0032(3) -0.0010(4) 0.0060(3)
O1 0.047(2) 0.057(3) 0.060(3) 0.004(2) -0.010(2) -0.003(2)
O2 0.050(3) 0.046(3) 0.105(4) 0.004(2) 0.005(3) -0.010(2)
O3 0.106(4) 0.053(3) 0.066(3) -0.018(3) -0.004(3) -0.001(3)
O4 0.112(5) 0.045(3) 0.069(3) 0.008(3) -0.010(3) 0.002(3)
O5 0.037(3) 0.111(5) 0.110(5) -0.006(3) 0.002(3) 0.021(3)
C1 0.036(3) 0.031(3) 0.043(3) 0.002(2) 0.004(2) 0.001(2)
C2 0.035(3) 0.044(3) 0.054(3) 0.001(3) -0.002(3) 0.005(2)
C3 0.053(4) 0.040(3) 0.052(4) -0.001(3) -0.001(3) 0.003(3)
C4 0.054(4) 0.041(3) 0.050(4) -0.005(3) -0.005(3) 0.005(3)
C5 0.049(4) 0.055(4) 0.050(4) -0.001(3) 0.001(3) 0.008(3)
N1 0.032(3) 0.046(4) 0.034(3) -0.004(3) 0.000 0.000
C6 0.043(3) 0.054(4) 0.046(3) -0.014(3) -0.007(3) -0.001(3)
C7 0.049(4) 0.061(4) 0.081(5) -0.011(4) -0.004(4) -0.016(3)
C8 0.050(4) 0.052(4) 0.049(3) 0.007(3) -0.011(3) -0.007(3)
C9 0.047(4) 0.051(4) 0.090(5) 0.001(4) -0.012(4) 0.004(3)
N2 0.033(3) 0.036(3) 0.037(3) 0.000 0.000 -0.003(3)
C10 0.042(3) 0.048(3) 0.043(3) 0.005(3) -0.005(3) 0.000(3)
C11 0.048(4) 0.061(4) 0.080(5) 0.011(4) 0.001(4) 0.016(3)
C12 0.054(4) 0.045(3) 0.045(3) -0.009(3) -0.013(3) -0.002(3)
C13 0.055(4) 0.058(4) 0.086(6) 0.001(4) -0.016(4) -0.025(3)

loop_
_atom_site_label
_atom_site_type_symbol
_atom_site_fract_x
_atom_site_fract_y
_atom_site_fract_z
_atom_site_U_iso_or_equiv
_atom_site_thermal_displace_type
_atom_site_occupancy
_atom_site_calc_flag
_atom_site_refinement_flags
Se1 Se 0.40169(2) 0.24451(3) 0.96075(6) 0.0346(2) Uani 1 d .
Mo1 Mo 0.32268(3) 0.2500 0.7500 0.0394(2) Uani 1 d S
Cr1 Cr 0.42571(3) 0.15841(5) 0.74119(9) 0.0303(2) Uani 1 d .
O1 O 0.2371(2) 0.2473(2) 0.4951(6) 0.0548(11) Uani 1 d .
O2 O 0.2983(2) 0.0594(3) 0.7537(6) 0.0669(14) Uani 1 d .
O3 O 0.4157(3) 0.0234(3) 0.4986(6) 0.075(2) Uani 1 d .
O4 O 0.4200(3) 0.0146(3) 0.9670(6) 0.075(2) Uani 1 d .
O5 O 0.5454(2) 0.1457(4) 0.7318(7) 0.086(2) Uani 1 d .
C1 C 0.2698(2) 0.2483(3) 0.5870(7) 0.0366(11) Uani 1 d .
C2 C 0.3135(2) 0.1259(4) 0.7516(7) 0.0441(13) Uani 1 d .
C3 C 0.4197(3) 0.0773(4) 0.5907(7) 0.0484(14) Uani 1 d .
C4 C 0.4224(3) 0.0713(4) 0.8813(7) 0.0483(14) Uani 1 d .
C5 C 0.4986(3) 0.1504(4) 0.7354(7) 0.052(2) Uani 1 d .
N1 N 0.5740(3) 0.2500 1.2500 0.0375(14) Uani 1 d S
C6 C 0.5387(2) 0.1923(4) 1.1546(7) 0.0477(14) Uani 1 d .
H6A H 0.5163(2) 0.2260(4) 1.0870(7) 0.057 Uiso 1 calc R
H6B H 0.5618(2) 0.1586(4) 1.0890(7) 0.057 Uiso 1 calc R
C7 C 0.5029(3) 0.1353(5) 1.2458(8) 0.063(2) Uani 1 d .
H7A H 0.4823(3) 0.1014(5) 1.1759(8) 0.095 Uiso 1 calc R
H7B H 0.4789(3) 0.1677(5) 1.3090(8) 0.095 Uiso 1 calc R
H7C H 0.5245(3) 0.1003(5) 1.3110(8) 0.095 Uiso 1 calc R
C8 C 0.6087(3) 0.2015(4) 1.3620(7) 0.0500(15) Uani 1 d .
H8A H 0.6298(3) 0.2407(4) 1.4223(7) 0.060 Uiso 1 calc R
H8B H 0.5853(3) 0.1721(4) 1.4334(7) 0.060 Uiso 1 calc R
C9 C 0.6468(3) 0.1392(4) 1.2901(9) 0.063(2) Uani 1 d .
H9A H 0.6670(3) 0.1118(4) 1.3704(9) 0.094 Uiso 1 calc R
H9B H 0.6712(3) 0.1675(4) 1.2215(9) 0.094 Uiso 1 calc R
H9C H 0.6266(3) 0.0987(4) 1.2326(9) 0.094 Uiso 1 calc R
N2 N 0.2500 0.0000 1.2332(7) 0.0351(14) Uani 1 d S
C10 C 0.2132(2) 0.0509(4) 1.1277(7) 0.0442(13) Uani 1 d .
H10A H 0.2354(2) 0.0870(4) 1.0641(7) 0.053 Uiso 1 calc R
H10B H 0.1944(2) 0.0131(4) 1.0587(7) 0.053 Uiso 1 calc R
C11 C 0.1718(3) 0.1038(5) 1.2100(9) 0.063(2) Uani 1 d .
H11A H 0.1507(3) 0.1334(5) 1.1348(9) 0.095 Uiso 1 calc R
H11B H 0.1898(3) 0.1429(5) 1.2765(9) 0.095 Uiso 1 calc R
H11C H 0.1487(3) 0.0689(5) 1.2710(9) 0.095 Uiso 1 calc R
C12 C 0.2828(3) 0.0570(4) 1.3374(7) 0.0481(15) Uani 1 d .
H12A H 0.2581(3) 0.0896(4) 1.4000(7) 0.058 Uiso 1 calc R
H12B H 0.3039(3) 0.0229(4) 1.4075(7) 0.058 Uiso 1 calc R
C13 C 0.3203(3) 0.1159(5) 1.2537(8) 0.067(2) Uani 1 d .
H13A H 0.3393(3) 0.1494(5) 1.3282(8) 0.100 Uiso 1 calc R
H13B H 0.2998(3) 0.1513(5) 1.1862(8) 0.100 Uiso 1 calc R
H13C H 0.3458(3) 0.0845(5) 1.1936(8) 0.100 Uiso 1 calc R

loop_
_atom_type_symbol
_atom_type_description
_atom_type_scat_dispersion_real
_atom_type_scat_dispersion_imag
_atom_type_scat_source
C C 0.0033 0.0016 'International Tables Vol C Tables 4.2.6.8 and 6.1.1.4'
H H 0.0000 0.0000 'International Tables Vol C Tables 4.2.6.8 and 6.1.1.4'
N N 0.0061 0.0033 'International Tables Vol C Tables 4.2.6.8 and 6.1.1.4'
O O 0.0106 0.0060 'International Tables Vol C Tables 4.2.6.8 and 6.1.1.4'
Cr Cr 0.3209 0.6236 'International Tables Vol C Tables 4.2.6.8 and 6.1.1.4'
Se Se -0.0929 2.2259 'International Tables Vol C Tables 4.2.6.8 and 6.1.1.4'
Mo Mo -1.6832 0.6857 'International Tables Vol C Tables 4.2.6.8 and 6.1.1.4'

loop_
_geom_angle_atom_site_label_1
_geom_angle_atom_site_label_2
_geom_angle_atom_site_label_3
_geom_angle
_geom_angle_site_symmetry_1
_geom_angle_site_symmetry_3
Cr1 Se1 Cr1 75.19(3) 4_556 .
Cr1 Se1 Mo1 70.71(2) 4_556 .
Cr1 Se1 Mo1 70.61(2) . .
C1 Mo1 C1 93.9(3) 4_556 .
C1 Mo1 C2 86.1(2) 4_556 .
C1 Mo1 C2 85.0(2) . .
C1 Mo1 C2 85.0(2) 4_556 4_556
C1 Mo1 C2 86.1(2) . 4_556
C2 Mo1 C2 167.0(3) . 4_556
C1 Mo1 Se1 175.1(2) 4_556 4_556
C1 Mo1 Se1 90.3(2) . 4_556
C2 Mo1 Se1 96.9(2) . 4_556
C2 Mo1 Se1 92.6(2) 4_556 4_556
C1 Mo1 Se1 90.3(2) 4_556 .
C1 Mo1 Se1 175.1(2) . .
C2 Mo1 Se1 92.6(2) . .
C2 Mo1 Se1 96.9(2) 4_556 .
Se1 Mo1 Se1 85.70(3) 4_556 .
C1 Mo1 Cr1 128.1(2) 4_556 .
C1 Mo1 Cr1 124.4(2) . .
C2 Mo1 Cr1 66.6(2) . .
C2 Mo1 Cr1 126.4(2) 4_556 .
Se1 Mo1 Cr1 50.49(2) 4_556 .
Se1 Mo1 Cr1 50.64(2) . .
C1 Mo1 Cr1 124.4(2) 4_556 4_556
C1 Mo1 Cr1 128.1(2) . 4_556
C2 Mo1 Cr1 126.4(2) . 4_556
C2 Mo1 Cr1 66.6(2) 4_556 4_556
Se1 Mo1 Cr1 50.64(2) 4_556 4_556
Se1 Mo1 Cr1 50.49(2) . 4_556
Cr1 Mo1 Cr1 59.92(3) . 4_556
C5 Cr1 C3 90.7(3) . .
C5 Cr1 C4 90.5(3) . .
C3 Cr1 C4 85.5(3) . .
C5 Cr1 Se1 105.8(2) . 4_556
C3 Cr1 Se1 86.0(2) . 4_556
C4 Cr1 Se1 161.6(2) . 4_556
C5 Cr1 Se1 107.9(2) . .
C3 Cr1 Se1 159.1(2) . .
C4 Cr1 Se1 84.9(2) . .
Se1 Cr1 Se1 97.69(3) 4_556 .
C5 Cr1 Cr1 94.1(2) . 4_556
C3 Cr1 Cr1 137.9(2) . 4_556
C4 Cr1 Cr1 136.2(2) . 4_556
Se1 Cr1 Cr1 52.51(3) 4_556 4_556
Se1 Cr1 Cr1 52.30(3) . 4_556
C5 Cr1 Mo1 154.1(2) . .
C3 Cr1 Mo1 107.5(2) . .
C4 Cr1 Mo1 108.8(2) . .
Se1 Cr1 Mo1 58.80(2) 4_556 .
Se1 Cr1 Mo1 58.74(2) . .
Cr1 Cr1 Mo1 60.04(2) 4_556 .
O1 C1 Mo1 177.4(5) . .
O2 C2 Mo1 167.0(5) . .
O3 C3 Cr1 177.7(6) . .
O4 C4 Cr1 178.2(6) . .
O5 C5 Cr1 179.7(5) . .
C8 N1 C8 110.4(6) . 4_557
C8 N1 C6 111.1(3) . .
C8 N1 C6 107.3(4) 4_557 .
C8 N1 C6 107.3(4) . 4_557
C8 N1 C6 111.1(3) 4_557 4_557
C6 N1 C6 109.5(6) . 4_557
C7 C6 N1 115.5(5) . .
C9 C8 N1 115.9(5) . .
C12 N2 C12 107.5(6) . 2
C12 N2 C10 110.4(3) . .
C12 N2 C10 110.8(3) 2 .
C12 N2 C10 110.8(3) . 2
C12 N2 C10 110.4(3) 2 2
C10 N2 C10 106.9(6) . 2
C11 C10 N2 115.4(5) . .
C13 C12 N2 115.2(5) . .

loop_
_geom_bond_atom_site_label_1
_geom_bond_atom_site_label_2
_geom_bond_distance
_geom_bond_site_symmetry_2
Se1 Cr1 2.4123(9) 4_556
Se1 Cr1 2.4190(9) .
Se1 Mo1 2.6745(7) .
Mo1 C1 1.923(6) 4_556
Mo1 C1 1.923(6) .
Mo1 C2 2.007(6) .
Mo1 C2 2.007(6) 4_556
Mo1 Se1 2.6743(7) 4_556
Mo1 Cr1 2.9511(9) .
Mo1 Cr1 2.9513(9) 4_556
Cr1 C5 1.815(7) .
Cr1 C3 1.845(6) .
Cr1 C4 1.850(6) .
Cr1 Se1 2.4123(9) 4_556
Cr1 Cr1 2.947(2) 4_556
O1 C1 1.134(7) .
O2 C2 1.134(8) .
O3 C3 1.179(7) .
O4 C4 1.175(8) .
O5 C5 1.162(8) .
N1 C8 1.511(7) .
N1 C8 1.511(7) 4_557
N1 C6 1.517(6) .
N1 C6 1.518(6) 4_557
C6 C7 1.500(9) .
C8 C9 1.510(9) .
N2 C12 1.519(6) .
N2 C12 1.519(6) 2
N2 C10 1.527(6) .
N2 C10 1.527(6) 2
C10 C11 1.509(9) .
C12 C13 1.512(9) .
